data_7216557
loop_
_publ_author_name
'Yue, Weimin'
'Bishop, Roger'
'Craig, Donald C.'
'Scudder, Marcia L.'

_publ_section_title
;
 Co-crystalline hydrogen bonded solids formed by helical tubuland diols
;
_journal_issue 98
_journal_name_full CrystEngComm
_journal_page_first 591
_journal_paper_doi 10.1039/b210594b
_journal_volume 4
_journal_year 2002
_chemical_formula_moiety 'C14 H24 O2,0.5(C6 H6 O2)'
_chemical_formula_sum 'C17 H27 O3'
_chemical_formula_weight 279.4
_space_group_IT_number 14
_symmetry_cell_setting monoclinic
_symmetry_space_group_name_Hall '-P 2ybc'
_symmetry_space_group_name_H-M 'P 1 21/c 1'
_atom_type_scat_source 'International Tables for X-ray Crystallography, Vol. IV'
_audit_creation_method 'RAELSPUB and manual entry'
_cell_angle_alpha 90
_cell_angle_beta 100.148(5)
_cell_angle_gamma 90
_cell_formula_units_Z 4
_cell_length_a 6.9524(8)
_cell_length_b 13.6858(9)
_cell_length_c 16.334(2)
_cell_measurement_reflns_used 10
_cell_measurement_temperature 294
_cell_measurement_theta_max 25
_cell_measurement_theta_min 22
_cell_volume 1529.9(3)
_computing_cell_refinement 'CAD4 Version 5.0, 1989'
_computing_data_collection 'CAD4 Version 5.0, 1989'
_computing_data_reduction 'Local program'
_computing_molecular_graphics 'ORTEP-II, (Johnson, 1976)'
_computing_publication_material 'Local programs'
_computing_structure_refinement 'RAELS, (Rae, 1989)'
_computing_structure_solution 'SIR92 (Altomare et al, 1994)'
_diffrn_measurement_device_type 'Nonius CAD-4'
_diffrn_measurement_method \w--2\q
_diffrn_radiation_type 'Cu K\a'
_diffrn_radiation_wavelength 1.54184
_diffrn_reflns_av_R_equivalents 0.010
_diffrn_reflns_limit_h_max 0
_diffrn_reflns_limit_h_min -8
_diffrn_reflns_limit_k_max 16
_diffrn_reflns_limit_k_min 0
_diffrn_reflns_limit_l_max 19
_diffrn_reflns_limit_l_min -19
_diffrn_reflns_number 3145
_diffrn_reflns_theta_max 70
_diffrn_standards_decay_% 0
_diffrn_standards_interval_time 30min
_diffrn_standards_number 1
_exptl_absorpt_coefficient_mu 0.608
_exptl_absorpt_correction_T_max 0.92
_exptl_absorpt_correction_T_min 0.89
_exptl_absorpt_correction_type analytical
_exptl_absorpt_process_details '(DeMeulenaer & Tompa, 1965)'
_exptl_crystal_colour colourless
_exptl_crystal_density_diffrn 1.21
_exptl_crystal_density_method 'not measured'
_exptl_crystal_description block
_exptl_crystal_F_000 612.0
_exptl_crystal_size_max 0.21
_exptl_crystal_size_mid 0.17
_exptl_crystal_size_min 0.15
_refine_diff_density_max 0.26
_refine_diff_density_min -0.29
_refine_ls_extinction_method none
_refine_ls_goodness_of_fit_ref 1.92
_refine_ls_hydrogen_treatment noref
_refine_ls_number_parameters 176
_refine_ls_number_reflns 2401
_refine_ls_R_factor_gt 0.055
_refine_ls_shift/su_max 0.003
_refine_ls_structure_factor_coef F
_refine_ls_weighting_details 'w = 1/[\s^2^(F) + 0.0004F^2^]'
_refine_ls_weighting_scheme calc
_refine_ls_wR_factor_ref 0.100
_reflns_number_gt 2401
_reflns_number_total 2898
_reflns_threshold_expression I>2\s(I)
_cod_data_source_file b210594b.txt
_cod_data_source_block DRB127_
_cod_original_sg_symbol_H-M 'P 21/c'
_cod_database_code 7216557

loop_
_symmetry_equiv_pos_site_id
_symmetry_equiv_pos_as_xyz
1 x,y,z
2 -x,1/2+y,1/2-z
3 -x,-y,-z
4 x,1/2-y,1/2+z

loop_
_atom_site_label
_atom_site_fract_x
_atom_site_fract_y
_atom_site_fract_z
_atom_site_U_iso_or_equiv
_atom_site_adp_type
_atom_site_type_symbol
_atom_site_occupancy
O1 0.3528(2) 0.2703(1) 0.1625(1) 0.0464(4) Uani O 1.0
O2 0.3023(2) -0.1111(1) 0.2852(1) 0.0510(5) Uani O 1.0
C1 0.2716(3) 0.0155(2) 0.0801(1) 0.0474(5) Uani C 1.0
C2 0.2223(3) 0.1183(2) 0.1057(1) 0.0396(5) Uani C 1.0
C3 0.4116(3) 0.1751(1) 0.1372(1) 0.0369(5) Uani C 1.0
C4 0.5499(3) 0.1232(1) 0.2090(1) 0.0386(5) Uani C 1.0
C5 0.5512(3) 0.0105(2) 0.1982(1) 0.0429(5) Uani C 1.0
C6 0.3610(3) -0.0412(1) 0.1583(1) 0.0410(5) Uani C 1.0
C7 0.2066(3) -0.0580(1) 0.2132(1) 0.0399(5) Uani C 1.0
C8 0.1122(3) 0.0383(1) 0.2377(2) 0.0435(5) Uani C 1.0
C9 0.0709(3) 0.1096(2) 0.1632(2) 0.0454(6) Uani C 1.0
C10 0.5220(4) 0.1925(2) 0.0650(2) 0.0574(7) Uani C 1.0
C11 0.0439(4) -0.1246(2) 0.1679(2) 0.0579(7) Uani C 1.0
C12 0.5371(4) 0.1571(2) 0.2978(1) 0.0517(6) Uani C 1.0
C13 0.3433(6) 0.1704(2) 0.3237(2) 0.053(1) Uani C 0.667
C13' 0.4145(7) 0.1003(4) 0.3478(3) 0.053(2) Uani C 0.333
C14 0.2036(4) 0.0874(2) 0.3197(2) 0.0636(8) Uani C 1.0
O1Hq -0.0087(2) 0.3439(1) 0.1066(1) 0.0538(5) Uani O 0.5
O2Hq 0.0087(2) 0.6561(1) -0.1066(1) 0.0538(5) Uani O 0.5
C1Hq -0.00046(18) 0.42206(12) 0.05392(9) 0.0384(5) Uani C 0.5
C2Hq 0.17150(23) 0.47100(13) 0.05019(9) 0.0411(5) Uani C 0.5
C3Hq 0.1720(2) 0.5489(1) -0.0037(1) 0.0430(5) Uani C 0.5
C4Hq 0.00046(18) 0.57796(12) -0.05392(9) 0.0384(5) Uani C 0.5
C5Hq -0.17150(23) 0.52901(13) -0.05019(9) 0.0411(5) Uani C 0.5
C6Hq -0.1720(2) 0.4511(1) 0.0037(1) 0.0430(5) Uani C 0.5
HO1 0.4719 0.3113 0.1806 0.046 Uani H 1.0
HO2 0.2041 -0.1261 0.3213 0.051 Uani H 1.0
H1C1 0.1501 -0.0181 0.0519 0.047 Uani H 1.0
H2C1 0.3675 0.0190 0.0412 0.047 Uani H 1.0
HC2 0.1561 0.1521 0.0541 0.040 Uani H 1.0
HC4 0.6836 0.1438 0.2014 0.039 Uani H 1.0
H1C5 0.5922 -0.0184 0.2549 0.043 Uani H 1.0
H2C5 0.6515 -0.0050 0.1631 0.043 Uani H 1.0
HC6 0.3986 -0.1070 0.1396 0.041 Uani H 1.0
HC8 -0.0206 0.0180 0.2468 0.043 Uani H 1.0
H1C9 0.0548 0.1762 0.1863 0.045 Uani H 1.0
H2C9 -0.0549 0.0887 0.1280 0.045 Uani H 1.0
H1C10 0.6451 0.2294 0.0856 0.057 Uani H 1.0
H2C10 0.5548 0.1282 0.0417 0.057 Uani H 1.0
H3C10 0.4380 0.2312 0.0205 0.057 Uani H 1.0
H1C11 -0.0564 -0.1353 0.2040 0.058 Uani H 1.0
H2C11 -0.0189 -0.0930 0.1147 0.058 Uani H 1.0
H3C11 0.1011 -0.1888 0.1556 0.058 Uani H 1.0
H1C12 0.6055 0.2215 0.3059 0.052 Uani H 0.667
H2C12 0.6103 0.1078 0.3366 0.052 Uani H 0.667
H1'C12 0.4850 0.2253 0.2932 0.052 Uani H 0.333
H2'C12 0.6734 0.1573 0.3301 0.052 Uani H 0.333
H1C13 0.2744 0.2234 0.2879 0.053 Uani H 0.667
H2C13 0.3704 0.1927 0.3829 0.053 Uani H 0.667
H1C13' 0.4302 0.1330 0.4034 0.053 Uani H 0.333
H2C13' 0.4719 0.0332 0.3545 0.053 Uani H 0.333
H1C14 0.0920 0.1116 0.3452 0.064 Uani H 0.667
H2C14 0.2740 0.0346 0.3553 0.064 Uani H 0.667
H1'C14 0.1465 0.1546 0.3174 0.064 Uani H 0.333
H2'C14 0.1569 0.0490 0.3644 0.064 Uani H 0.333
HO1Hq 0.1246 0.3168 0.1272 0.061 Uani H 0.5
HO2Hq -0.1246 0.6832 -0.1272 0.061 Uani H 0.5
HC2Hq 0.2958 0.4501 0.0865 0.056 Uani H 0.5
HC3Hq 0.2966 0.5843 -0.0063 0.062 Uani H 0.5
HC5Hq -0.2958 0.5499 -0.0865 0.056 Uani H 0.5
HC6Hq -0.2966 0.4157 0.0063 0.062 Uani H 0.5

loop_
_atom_site_aniso_label
_atom_site_aniso_U_11
_atom_site_aniso_U_22
_atom_site_aniso_U_33
_atom_site_aniso_U_12
_atom_site_aniso_U_13
_atom_site_aniso_U_23
_atom_site_aniso_type_symbol
O1 0.0421(8) 0.0313(8) 0.063(1) 0.0053(6) 0.0024(7) 0.0034(6) O
O2 0.0460(9) 0.0413(9) 0.067(1) 0.0065(6) 0.0122(7) 0.0152(7) O
C1 0.049(1) 0.044(1) 0.048(1) -0.0022(9) 0.0054(9) -0.0063(9) C
C2 0.033(1) 0.039(1) 0.044(1) 0.0008(7) 0.0011(8) 0.0051(8) C
C3 0.034(1) 0.032(1) 0.045(1) 0.0029(7) 0.0075(8) 0.0043(8) C
C4 0.0266(9) 0.035(1) 0.052(1) -0.0018(7) 0.0026(8) 0.0057(8) C
C5 0.0270(9) 0.038(1) 0.064(1) 0.0058(7) 0.0086(8) 0.0055(9) C
C6 0.036(1) 0.031(1) 0.056(1) 0.0048(8) 0.0095(9) -0.0035(8) C
C7 0.032(1) 0.0296(9) 0.057(1) 0.0010(7) 0.0074(8) 0.0028(8) C
C8 0.032(1) 0.033(1) 0.068(1) 0.0007(8) 0.0175(9) 0.0031(9) C
C9 0.027(1) 0.037(1) 0.072(2) 0.0046(7) 0.0105(9) 0.0068(9) C
C10 0.056(2) 0.062(2) 0.059(1) -0.003(1) 0.023(1) 0.013(1) C
C11 0.045(1) 0.039(1) 0.089(2) -0.0084(9) 0.007(1) -0.002(1) C
C12 0.056(1) 0.044(1) 0.049(1) -0.007(1) -0.008(1) 0.0022(9) C
C13 0.076(3) 0.042(2) 0.044(2) 0.001(2) 0.018(2) -0.004(1) C
C13' 0.065(5) 0.045(4) 0.046(4) 0.007(3) -0.001(3) 0.002(3) C
C14 0.092(2) 0.048(1) 0.060(2) -0.012(1) 0.037(1) -0.007(1) C
O1Hq 0.053(1) 0.0466(7) 0.0632(9) 0.0071(6) 0.0130(7) 0.0213(6) O
O2Hq 0.053(1) 0.0466(7) 0.0632(9) 0.0071(6) 0.0130(7) 0.0213(6) O
C1Hq 0.0430(6) 0.0321(7) 0.0403(7) 0.0043(4) 0.0076(4) 0.0032(5) C
C2Hq 0.0410(7) 0.0388(8) 0.0420(8) 0.0030(5) 0.0034(6) 0.0053(6) C
C3Hq 0.0414(7) 0.0378(8) 0.0484(9) -0.0004(5) 0.0041(5) 0.0067(6) C
C4Hq 0.0430(6) 0.0321(7) 0.0403(7) 0.0043(4) 0.0076(4) 0.0032(5) C
C5Hq 0.0410(7) 0.0388(8) 0.0420(8) 0.0030(5) 0.0034(6) 0.0053(6) C
C6Hq 0.0414(7) 0.0378(8) 0.0484(9) -0.0004(5) 0.0041(5) 0.0067(6) C

loop_
_geom_angle_atom_site_label_1
_geom_angle_atom_site_label_2
_geom_angle_atom_site_label_3
_geom_angle
_geom_angle_site_symmetry_1
_geom_angle_site_symmetry_2
_geom_angle_site_symmetry_3
_geom_angle_publ_flag
C2 C1 C6 108.5(2) 1_555 1_555 1_555 no
C1 C2 C3 109.7(2) 1_555 1_555 1_555 no
C1 C2 C9 107.9(2) 1_555 1_555 1_555 no
C3 C2 C9 118.3(2) 1_555 1_555 1_555 no
O1 C3 C2 106.4(2) 1_555 1_555 1_555 no
O1 C3 C4 111.3(2) 1_555 1_555 1_555 no
O1 C3 C10 106.5(2) 1_555 1_555 1_555 no
C2 C3 C4 113.7(2) 1_555 1_555 1_555 no
C2 C3 C10 109.7(2) 1_555 1_555 1_555 no
C4 C3 C10 109.0(2) 1_555 1_555 1_555 no
C3 C4 C5 112.6(2) 1_555 1_555 1_555 no
C3 C4 C12 116.3(2) 1_555 1_555 1_555 no
C5 C4 C12 114.1(2) 1_555 1_555 1_555 no
C4 C5 C6 118.8(2) 1_555 1_555 1_555 no
C1 C6 C5 108.2(2) 1_555 1_555 1_555 no
C1 C6 C7 110.0(2) 1_555 1_555 1_555 no
C5 C6 C7 117.3(2) 1_555 1_555 1_555 no
O2 C7 C6 106.4(2) 1_555 1_555 1_555 no
O2 C7 C8 111.9(2) 1_555 1_555 1_555 no
O2 C7 C11 106.8(2) 1_555 1_555 1_555 no
C6 C7 C8 113.2(2) 1_555 1_555 1_555 no
C6 C7 C11 109.8(2) 1_555 1_555 1_555 no
C8 C7 C11 108.5(2) 1_555 1_555 1_555 no
C7 C8 C9 111.1(2) 1_555 1_555 1_555 no
C7 C8 C14 117.8(2) 1_555 1_555 1_555 no
C9 C8 C14 113.7(2) 1_555 1_555 1_555 no
C2 C9 C8 118.6(2) 1_555 1_555 1_555 no
C4 C12 C13 120.6(2) 1_555 1_555 1_555 no
C4 C12 C13' 119.4(2) 1_555 1_555 1_555 no
C12 C13 C14 120.6(2) 1_555 1_555 1_555 no
C12 C13' C14 121.7(3) 1_555 1_555 1_555 no
C8 C14 C13 122.7(2) 1_555 1_555 1_555 no
C8 C14 C13' 124.3(2) 1_555 1_555 1_555 no
O1Hq C1Hq C2Hq 122.3(2) 1_555 1_555 1_555 no
O1Hq C1Hq C6Hq 117.8(2) 1_555 1_555 1_555 no
C2Hq C1Hq C6Hq 119.9(2) 1_555 1_555 1_555 no
C1Hq C2Hq C3Hq 120.07(9) 1_555 1_555 1_555 no
C2Hq C3Hq C4Hq 120.07(9) 1_555 1_555 1_555 no
O2Hq C4Hq C3Hq 117.8(2) 1_555 1_555 1_555 no
O2Hq C4Hq C5Hq 122.3(2) 1_555 1_555 1_555 no
C3Hq C4Hq C5Hq 119.9(2) 1_555 1_555 1_555 no
C4Hq C5Hq C6Hq 120.07(9) 1_555 1_555 1_555 no
C1Hq C6Hq C5Hq 120.07(9) 1_555 1_555 1_555 no

loop_
_geom_bond_atom_site_label_1
_geom_bond_atom_site_label_2
_geom_bond_distance
_geom_bond_site_symmetry_1
_geom_bond_site_symmetry_2
_geom_bond_publ_flag
O1 C3 1.449(2) 1_555 1_555 no
O2 C7 1.441(3) 1_555 1_555 no
C1 C2 1.525(3) 1_555 1_555 no
C1 C6 1.529(3) 1_555 1_555 no
C2 C3 1.537(3) 1_555 1_555 no
C2 C9 1.533(3) 1_555 1_555 no
C3 C4 1.552(3) 1_555 1_555 no
C3 C10 1.535(3) 1_555 1_555 no
C4 C5 1.553(3) 1_555 1_555 no
C4 C12 1.539(3) 1_555 1_555 no
C5 C6 1.540(3) 1_555 1_555 no
C6 C7 1.533(3) 1_555 1_555 no
C7 C8 1.556(3) 1_555 1_555 no
C7 C11 1.537(3) 1_555 1_555 no
C8 C9 1.547(3) 1_555 1_555 no
C8 C14 1.533(4) 1_555 1_555 no
C12 C13 1.493(4) 1_555 1_555 no
C12 C13' 1.498(5) 1_555 1_555 no
C13 C14 1.488(4) 1_555 1_555 no
C13' C14 1.468(5) 1_555 1_555 no
O1Hq C1Hq 1.381(2) 1_555 1_555 no
O2Hq C4Hq 1.381(2) 1_555 1_555 no
C1Hq C2Hq 1.381(2) 1_555 1_555 no
C1Hq C6Hq 1.381(2) 1_555 1_555 no
C2Hq C3Hq 1.383(3) 1_555 1_555 no
C3Hq C4Hq 1.381(2) 1_555 1_555 no
C4Hq C5Hq 1.381(2) 1_555 1_555 no
C5Hq C6Hq 1.383(3) 1_555 1_555 no
